data_4082225
loop_
_publ_author_name
'Saxena, Priya'
'Thirupathi, Natesan'
'Nethaji, Munirathinam'

_publ_contact_author 'Thirupathi N.'
_publ_section_title
;
 Insertion Reactions of Six-Membered
 CyclopalladatedN,N&#x2032;,N&#x2033;-Triarylguanidine,
 [Pd{\k2(C,N)-C6H3Me-3(NHC(NHAr)(&#x2550;NAr))-2}(\m-Br)]2(Ar = 2-MeC6H4)
 with PhC\\tb C---C(O)OR (R = Me and Et): A Gateway to Second
 Orthopalladation through Novel Rearrangements
;
_journal_issue 24
_journal_name_full Organometallics
_journal_page_first 7580
_journal_paper_doi 10.1021/om4010719
_journal_volume 32
_journal_year 2013
_chemical_formula_moiety 'C55 H52 Br N3 O6 Pd'
_chemical_formula_sum 'C55 H52 Br N3 O6 Pd'
_chemical_formula_weight 1037.31
_chemical_name_systematic
;
 ?
;
_space_group_IT_number 2
_symmetry_cell_setting triclinic
_symmetry_space_group_name_Hall '-P 1'
_symmetry_space_group_name_H-M 'P -1'
_atom_sites_solution_hydrogens geom
_atom_sites_solution_primary direct
_atom_sites_solution_secondary difmap
_audit_creation_method SHELXL-97
_cell_angle_alpha 94.101(3)
_cell_angle_beta 100.610(4)
_cell_angle_gamma 101.824(3)
_cell_formula_units_Z 2
_cell_length_a 11.1066(4)
_cell_length_b 12.5652(5)
_cell_length_c 17.5018(5)
_cell_measurement_reflns_used 32682
_cell_measurement_temperature 116(2)
_cell_measurement_theta_max 26.37
_cell_measurement_theta_min 2.81
_cell_volume 2334.60(15)
_computing_cell_refinement 'CrysAlisPro, Oxford Diffraction Ltd.'
_computing_data_collection 'CrysAlisPro, Oxford Diffraction Ltd.'
_computing_data_reduction 'CrysAlisPro, Oxford Diffraction Ltd.'
_computing_molecular_graphics 'OLEX 2-1.2'
_computing_publication_material 'WINGX V1.80.01'
_computing_structure_refinement 'SHELXL-97 (Sheldrick, 2008)'
_computing_structure_solution SIR-92
_diffrn_ambient_temperature 116(2)
_diffrn_detector_area_resol_mean 0.3703
_diffrn_measured_fraction_theta_full 0.998
_diffrn_measured_fraction_theta_max 0.998
_diffrn_measurement_device_type 'Sapphire-3 CCD detector'
_diffrn_measurement_method 'OMEGA SCAN'
_diffrn_radiation_monochromator graphite
_diffrn_radiation_source 'fine-focus sealed tube'
_diffrn_radiation_type MoK\a
_diffrn_radiation_wavelength 0.71073
_diffrn_reflns_av_R_equivalents 0.0314
_diffrn_reflns_av_sigmaI/netI 0.0355
_diffrn_reflns_limit_h_max 13
_diffrn_reflns_limit_h_min -13
_diffrn_reflns_limit_k_max 15
_diffrn_reflns_limit_k_min -15
_diffrn_reflns_limit_l_max 21
_diffrn_reflns_limit_l_min -21
_diffrn_reflns_number 32682
_diffrn_reflns_theta_full 26.37
_diffrn_reflns_theta_max 26.37
_diffrn_reflns_theta_min 2.81
_exptl_absorpt_coefficient_mu 1.309
_exptl_absorpt_correction_T_max 0.7798
_exptl_absorpt_correction_T_min 0.7616
_exptl_absorpt_correction_type empirical
_exptl_absorpt_process_details 'CrysAlisPro 1.171.34.40 (2006)'
_exptl_crystal_colour RED
_exptl_crystal_density_diffrn 1.476
_exptl_crystal_density_method 'not measured'
_exptl_crystal_description CUBOIDAL
_exptl_crystal_F_000 1064
_exptl_crystal_size_max 0.22
_exptl_crystal_size_mid 0.20
_exptl_crystal_size_min 0.20
_refine_diff_density_max 0.721
_refine_diff_density_min -0.637
_refine_diff_density_rms 0.073
_refine_ls_extinction_method none
_refine_ls_goodness_of_fit_ref 1.028
_refine_ls_hydrogen_treatment constr
_refine_ls_matrix_type full
_refine_ls_number_parameters 601
_refine_ls_number_reflns 9522
_refine_ls_number_restraints 0
_refine_ls_restrained_S_all 1.028
_refine_ls_R_factor_all 0.0402
_refine_ls_R_factor_gt 0.0319
_refine_ls_shift/su_max 0.013
_refine_ls_shift/su_mean 0.001
_refine_ls_structure_factor_coef Fsqd
_refine_ls_weighting_details 'calc w=1/[\s^2^(Fo^2^)+(0.0389P)^2^+1.6161P] where P=(Fo^2^+2Fc^2^)/3'
_refine_ls_weighting_scheme calc
_refine_ls_wR_factor_gt 0.0759
_refine_ls_wR_factor_ref 0.0790
_reflns_number_gt 8259
_reflns_number_total 9522
_reflns_threshold_expression >2\s(I)
_cod_data_source_file om4010719_si_002.cif
_cod_data_source_block 6a
_cod_depositor_comments
;
The following automatic conversions were performed:

'_symmetry_cell_setting' value 'TRICLINIC' changed to 'triclinic'
according to /home/saulius/struct/CIF-dictionaries/cif_core.dic
dictionary named 'cif_core.dic' version 2.4.2 from
2011-04-26.

'_exptl_absorpt_correction_type' value 'EMPIRICAL'
changed to 'empirical' according to
/home/saulius/struct/CIF-dictionaries/cif_core.dic dictionary named
'cif_core.dic' version 2.4.2 from 2011-04-26.

Automatic conversion script
Id: cif_fix_values 1891 2012-01-12 08:04:46Z andrius 
;
_cod_original_cell_volume 2334.62(14)
_cod_original_sg_symbol_H-M P-1
_cod_database_code 4082225

loop_
_symmetry_equiv_pos_as_xyz
'x, y, z'
'-x, -y, -z'

loop_
_atom_site_label
_atom_site_type_symbol
_atom_site_fract_x
_atom_site_fract_y
_atom_site_fract_z
_atom_site_U_iso_or_equiv
_atom_site_adp_type
_atom_site_occupancy
_atom_site_symmetry_multiplicity
_atom_site_calc_flag
_atom_site_refinement_flags
Pd1 Pd 0.789697(16) 0.094030(14) 0.209040(10) 0.01386(6) Uani 1 1 d .
Br1 Br 0.78688(2) 0.15738(2) 0.077831(14) 0.02317(7) Uani 1 1 d .
O1 O 0.95770(16) -0.05185(15) 0.37227(10) 0.0234(4) Uani 1 1 d .
O2 O 0.98196(15) 0.13007(14) 0.39952(10) 0.0225(4) Uani 1 1 d .
O3 O 0.39940(17) -0.29040(18) 0.12769(11) 0.0389(5) Uani 1 1 d .
O4 O 0.50272(16) -0.28161(15) 0.02963(10) 0.0251(4) Uani 1 1 d .
O5 O 1.02549(15) 0.02080(14) 0.22447(10) 0.0236(4) Uani 1 1 d .
O6 O 0.97560(15) -0.16354(14) 0.20685(10) 0.0197(4) Uani 1 1 d .
N1 N 0.76430(18) 0.23266(16) 0.27403(11) 0.0161(4) Uani 1 1 d .
N2 N 0.89264(18) 0.36253(16) 0.22138(11) 0.0169(4) Uani 1 1 d .
H2 H 0.8375 0.3649 0.1788 0.020 Uiso 1 1 calc R
N3 N 0.90474(18) 0.37894(16) 0.35660(11) 0.0183(4) Uani 1 1 d .
H3 H 0.8994 0.3420 0.3972 0.022 Uiso 1 1 calc R
C1 C 0.8519(2) 0.32314(19) 0.28485(13) 0.0162(5) Uani 1 1 d .
C2 C 1.0250(2) 0.4005(2) 0.22299(14) 0.0215(5) Uani 1 1 d .
C3 C 1.1095(2) 0.3440(2) 0.26056(15) 0.0286(6) Uani 1 1 d .
H3A H 1.0805 0.2823 0.2860 0.034 Uiso 1 1 calc R
C4 C 1.2366(3) 0.3784(3) 0.26070(17) 0.0379(7) Uani 1 1 d .
H4 H 1.2953 0.3411 0.2869 0.045 Uiso 1 1 calc R
C5 C 1.2767(3) 0.4667(3) 0.22284(18) 0.0410(8) Uani 1 1 d .
H5 H 1.3638 0.4909 0.2237 0.049 Uiso 1 1 calc R
C6 C 1.1923(3) 0.5212(3) 0.18330(17) 0.0367(8) Uani 1 1 d .
H6 H 1.2219 0.5817 0.1570 0.044 Uiso 1 1 calc R
C7 C 1.0630(3) 0.4876(2) 0.18183(15) 0.0282(6) Uani 1 1 d .
C8 C 0.9701(3) 0.5400(3) 0.13590(18) 0.0406(8) Uani 1 1 d .
H8A H 0.9105 0.4850 0.0969 0.061 Uiso 1 1 calc R
H8B H 1.0137 0.5976 0.1094 0.061 Uiso 1 1 calc R
H8C H 0.9245 0.5722 0.1710 0.061 Uiso 1 1 calc R
C9 C 0.9681(2) 0.4916(2) 0.37262(13) 0.0182(5) Uani 1 1 d .
C10 C 0.9140(2) 0.5703(2) 0.33718(14) 0.0218(5) Uani 1 1 d .
H10 H 0.8368 0.5489 0.3003 0.026 Uiso 1 1 calc R
C11 C 0.9721(3) 0.6797(2) 0.35534(16) 0.0273(6) Uani 1 1 d .
H11 H 0.9356 0.7335 0.3303 0.033 Uiso 1 1 calc R
C12 C 1.0833(3) 0.7108(2) 0.40990(16) 0.0307(7) Uani 1 1 d .
H12 H 1.1226 0.7861 0.4234 0.037 Uiso 1 1 calc R
C13 C 1.1373(2) 0.6323(2) 0.44481(15) 0.0269(6) Uani 1 1 d .
H13 H 1.2138 0.6545 0.4824 0.032 Uiso 1 1 calc R
C14 C 1.0823(2) 0.5209(2) 0.42637(14) 0.0212(5) Uani 1 1 d .
C15 C 1.1462(3) 0.4373(2) 0.46238(15) 0.0292(6) Uani 1 1 d .
H15A H 1.0941 0.3969 0.4950 0.044 Uiso 1 1 calc R
H15B H 1.2280 0.4739 0.4948 0.044 Uiso 1 1 calc R
H15C H 1.1584 0.3862 0.4210 0.044 Uiso 1 1 calc R
C16 C 0.7050(2) 0.1976(2) 0.33703(13) 0.0176(5) Uani 1 1 d .
C17 C 0.7197(2) 0.0955(2) 0.36095(13) 0.0166(5) Uani 1 1 d .
C18 C 0.6711(2) 0.0584(2) 0.42475(14) 0.0219(5) Uani 1 1 d .
H18 H 0.6858 -0.0078 0.4436 0.026 Uiso 1 1 calc R
C19 C 0.6011(2) 0.1191(2) 0.46053(14) 0.0250(6) Uani 1 1 d .
H19 H 0.5694 0.0954 0.5048 0.030 Uiso 1 1 calc R
C20 C 0.5779(2) 0.2139(2) 0.43162(15) 0.0243(6) Uani 1 1 d .
H20 H 0.5255 0.2521 0.4546 0.029 Uiso 1 1 calc R
C21 C 0.6289(2) 0.2556(2) 0.36962(14) 0.0207(5) Uani 1 1 d .
C22 C 0.6004(3) 0.3582(2) 0.33907(17) 0.0286(6) Uani 1 1 d .
H22A H 0.6745 0.4184 0.3557 0.043 Uiso 1 1 calc R
H22B H 0.5300 0.3764 0.3597 0.043 Uiso 1 1 calc R
H22C H 0.5780 0.3468 0.2818 0.043 Uiso 1 1 calc R
C23 C 0.7923(2) 0.03297(19) 0.31751(13) 0.0145(5) Uani 1 1 d .
C24 C 0.9203(2) 0.0304(2) 0.36384(13) 0.0185(5) Uani 1 1 d .
C25 C 1.0995(2) 0.1324(2) 0.45402(14) 0.0259(6) Uani 1 1 d .
H25A H 1.0898 0.0661 0.4817 0.031 Uiso 1 1 calc R
H25B H 1.1185 0.1971 0.4935 0.031 Uiso 1 1 calc R
C26 C 1.2067(2) 0.1369(3) 0.41237(16) 0.0316(7) Uani 1 1 d .
H26A H 1.1903 0.0709 0.3753 0.047 Uiso 1 1 calc R
H26B H 1.2845 0.1411 0.4506 0.047 Uiso 1 1 calc R
H26C H 1.2155 0.2017 0.3840 0.047 Uiso 1 1 calc R
C27 C 0.7360(2) -0.05179(19) 0.25371(13) 0.0141(5) Uani 1 1 d .
C28 C 0.5979(2) -0.11660(19) 0.22664(13) 0.0152(5) Uani 1 1 d .
C29 C 0.5671(2) -0.1943(2) 0.28835(13) 0.0185(5) Uani 1 1 d .
C30 C 0.6626(2) -0.2328(2) 0.33342(15) 0.0246(6) Uani 1 1 d .
H30 H 0.7470 -0.2071 0.3282 0.029 Uiso 1 1 calc R
C31 C 0.6373(3) -0.3079(2) 0.38570(16) 0.0296(6) Uani 1 1 d .
H31 H 0.7039 -0.3335 0.4155 0.035 Uiso 1 1 calc R
C32 C 0.5153(3) -0.3458(2) 0.39467(15) 0.0294(6) Uani 1 1 d .
H32 H 0.4977 -0.3970 0.4307 0.035 Uiso 1 1 calc R
C33 C 0.4192(3) -0.3083(2) 0.35054(15) 0.0286(6) Uani 1 1 d .
H33 H 0.3353 -0.3334 0.3568 0.034 Uiso 1 1 calc R
C34 C 0.4441(2) -0.2345(2) 0.29731(14) 0.0225(5) Uani 1 1 d .
H34 H 0.3767 -0.2109 0.2665 0.027 Uiso 1 1 calc R
C35 C 0.5092(2) -0.0383(2) 0.20777(14) 0.0183(5) Uani 1 1 d .
C36 C 0.4488(2) 0.0018(2) 0.26264(15) 0.0214(5) Uani 1 1 d .
H36 H 0.4561 -0.0238 0.3127 0.026 Uiso 1 1 calc R
C37 C 0.3778(2) 0.0789(2) 0.24470(16) 0.0273(6) Uani 1 1 d .
H37 H 0.3371 0.1060 0.2827 0.033 Uiso 1 1 calc R
C38 C 0.3656(3) 0.1167(2) 0.17220(17) 0.0306(6) Uani 1 1 d .
H38 H 0.3177 0.1703 0.1606 0.037 Uiso 1 1 calc R
C39 C 0.4232(2) 0.0766(2) 0.11658(16) 0.0283(6) Uani 1 1 d .
H39 H 0.4141 0.1017 0.0664 0.034 Uiso 1 1 calc R
C40 C 0.4942(2) -0.0003(2) 0.13406(14) 0.0217(5) Uani 1 1 d .
H40 H 0.5334 -0.0278 0.0954 0.026 Uiso 1 1 calc R
C41 C 0.6070(2) -0.18246(19) 0.15101(13) 0.0166(5) Uani 1 1 d .
C42 C 0.4926(2) -0.2566(2) 0.10307(14) 0.0196(5) Uani 1 1 d .
C43 C 0.3998(2) -0.3640(2) -0.01803(14) 0.0257(6) Uani 1 1 d .
H43A H 0.3190 -0.3419 -0.0189 0.031 Uiso 1 1 calc R
H43B H 0.3948 -0.4352 0.0035 0.031 Uiso 1 1 calc R
C44 C 0.4260(3) -0.3735(3) -0.09904(16) 0.0386(8) Uani 1 1 d .
H44A H 0.4275 -0.3034 -0.1204 0.058 Uiso 1 1 calc R
H44B H 0.3600 -0.4305 -0.1325 0.058 Uiso 1 1 calc R
H44C H 0.5076 -0.3928 -0.0971 0.058 Uiso 1 1 calc R
C45 C 0.7237(2) -0.15851(19) 0.13477(13) 0.0150(5) Uani 1 1 d .
C46 C 0.7726(2) -0.1992(2) 0.06802(13) 0.0176(5) Uani 1 1 d .
C47 C 0.7593(2) -0.3106(2) 0.04750(15) 0.0232(5) Uani 1 1 d .
H47 H 0.7149 -0.3625 0.0751 0.028 Uiso 1 1 calc R
C48 C 0.8113(3) -0.3458(2) -0.01369(16) 0.0289(6) Uani 1 1 d .
H48 H 0.8019 -0.4219 -0.0279 0.035 Uiso 1 1 calc R
C49 C 0.8764(2) -0.2710(2) -0.05381(15) 0.0272(6) Uani 1 1 d .
H49 H 0.9124 -0.2957 -0.0951 0.033 Uiso 1 1 calc R
C50 C 0.8894(2) -0.1598(2) -0.03385(14) 0.0242(6) Uani 1 1 d .
H50 H 0.9333 -0.1081 -0.0618 0.029 Uiso 1 1 calc R
C51 C 0.8378(2) -0.1245(2) 0.02699(14) 0.0201(5) Uani 1 1 d .
H51 H 0.8472 -0.0483 0.0408 0.024 Uiso 1 1 calc R
C52 C 0.8081(2) -0.07614(19) 0.19730(13) 0.0152(5) Uani 1 1 d .
C53 C 0.9490(2) -0.0649(2) 0.21150(13) 0.0168(5) Uani 1 1 d .
C54 C 1.1078(2) -0.1663(2) 0.21189(15) 0.0233(6) Uani 1 1 d .
H54A H 1.1222 -0.2368 0.2292 0.028 Uiso 1 1 calc R
H54B H 1.1610 -0.1067 0.2512 0.028 Uiso 1 1 calc R
C55 C 1.1447(2) -0.1534(2) 0.13403(15) 0.0273(6) Uani 1 1 d .
H55A H 1.0869 -0.2082 0.0940 0.041 Uiso 1 1 calc R
H55B H 1.2306 -0.1636 0.1374 0.041 Uiso 1 1 calc R
H55C H 1.1406 -0.0799 0.1200 0.041 Uiso 1 1 calc R

loop_
_atom_site_aniso_label
_atom_site_aniso_U_11
_atom_site_aniso_U_22
_atom_site_aniso_U_33
_atom_site_aniso_U_23
_atom_site_aniso_U_13
_atom_site_aniso_U_12
Pd1 0.01350(9) 0.01450(10) 0.01351(9) -0.00094(6) 0.00461(7) 0.00215(7)
Br1 0.02927(14) 0.02369(15) 0.01799(12) 0.00197(10) 0.00780(10) 0.00660(11)
O1 0.0229(9) 0.0222(10) 0.0241(9) 0.0028(7) 0.0012(7) 0.0062(8)
O2 0.0170(8) 0.0242(10) 0.0219(9) -0.0047(7) -0.0006(7) 0.0010(7)
O3 0.0237(10) 0.0557(14) 0.0270(10) -0.0094(9) 0.0108(8) -0.0149(10)
O4 0.0185(9) 0.0325(11) 0.0189(8) -0.0069(7) 0.0037(7) -0.0029(8)
O5 0.0161(8) 0.0200(10) 0.0317(10) -0.0034(7) 0.0056(7) -0.0013(7)
O6 0.0154(8) 0.0189(9) 0.0253(9) -0.0002(7) 0.0053(7) 0.0049(7)
N1 0.0163(10) 0.0162(10) 0.0165(9) -0.0012(8) 0.0052(8) 0.0044(8)
N2 0.0166(10) 0.0172(11) 0.0161(9) 0.0010(8) 0.0036(8) 0.0016(8)
N3 0.0208(10) 0.0168(11) 0.0161(10) 0.0000(8) 0.0056(8) 0.0004(8)
C1 0.0151(11) 0.0143(12) 0.0194(11) -0.0003(9) 0.0037(9) 0.0046(9)
C2 0.0226(13) 0.0215(13) 0.0173(11) -0.0061(10) 0.0076(10) -0.0025(10)
C3 0.0226(13) 0.0383(17) 0.0245(13) -0.0025(12) 0.0070(11) 0.0058(12)
C4 0.0263(15) 0.056(2) 0.0298(15) -0.0056(14) 0.0063(12) 0.0097(14)
C5 0.0265(15) 0.054(2) 0.0352(16) -0.0160(15) 0.0122(13) -0.0059(15)
C6 0.0435(18) 0.0305(17) 0.0306(15) -0.0103(12) 0.0201(14) -0.0109(14)
C7 0.0360(15) 0.0211(14) 0.0241(13) -0.0059(11) 0.0119(12) -0.0039(12)
C8 0.053(2) 0.0283(17) 0.0398(17) 0.0095(13) 0.0151(15) 0.0012(15)
C9 0.0201(12) 0.0170(13) 0.0169(11) -0.0032(9) 0.0093(10) -0.0007(10)
C10 0.0230(13) 0.0233(14) 0.0195(12) -0.0008(10) 0.0080(10) 0.0039(11)
C11 0.0369(15) 0.0208(14) 0.0304(14) 0.0036(11) 0.0192(12) 0.0095(12)
C12 0.0378(16) 0.0194(14) 0.0329(15) -0.0054(11) 0.0191(13) -0.0061(12)
C13 0.0213(13) 0.0329(16) 0.0214(12) -0.0075(11) 0.0085(11) -0.0056(11)
C14 0.0191(12) 0.0264(14) 0.0183(12) -0.0022(10) 0.0094(10) 0.0022(10)
C15 0.0238(13) 0.0369(17) 0.0242(13) -0.0014(12) 0.0030(11) 0.0045(12)
C16 0.0128(11) 0.0198(13) 0.0162(11) -0.0058(9) 0.0025(9) -0.0021(9)
C17 0.0137(11) 0.0185(13) 0.0144(11) -0.0050(9) 0.0027(9) -0.0014(9)
C18 0.0210(12) 0.0230(14) 0.0183(12) -0.0023(10) 0.0049(10) -0.0018(10)
C19 0.0233(13) 0.0287(15) 0.0199(12) -0.0059(11) 0.0113(10) -0.0046(11)
C20 0.0177(12) 0.0262(15) 0.0262(13) -0.0116(11) 0.0087(10) -0.0005(11)
C21 0.0152(11) 0.0212(13) 0.0222(12) -0.0077(10) 0.0034(10) 0.0002(10)
C22 0.0241(13) 0.0261(15) 0.0375(15) -0.0038(12) 0.0104(12) 0.0090(11)
C23 0.0154(11) 0.0137(12) 0.0156(11) 0.0025(9) 0.0061(9) 0.0032(9)
C24 0.0176(12) 0.0237(14) 0.0142(11) 0.0005(9) 0.0080(9) 0.0007(10)
C25 0.0197(13) 0.0324(15) 0.0206(12) -0.0014(11) -0.0024(10) 0.0015(11)
C26 0.0208(13) 0.0394(18) 0.0329(15) 0.0052(13) 0.0039(12) 0.0035(12)
C27 0.0153(11) 0.0122(12) 0.0161(11) 0.0031(9) 0.0055(9) 0.0034(9)
C28 0.0123(11) 0.0163(12) 0.0169(11) -0.0020(9) 0.0054(9) 0.0023(9)
C29 0.0214(12) 0.0166(12) 0.0165(11) -0.0032(9) 0.0068(10) 0.0012(10)
C30 0.0213(13) 0.0226(14) 0.0278(13) 0.0013(11) 0.0062(11) -0.0001(11)
C31 0.0349(15) 0.0224(15) 0.0286(14) 0.0062(11) 0.0004(12) 0.0041(12)
C32 0.0427(16) 0.0229(15) 0.0206(13) 0.0018(11) 0.0121(12) -0.0024(13)
C33 0.0305(14) 0.0276(15) 0.0262(13) -0.0030(11) 0.0161(12) -0.0038(12)
C34 0.0201(12) 0.0244(14) 0.0225(12) -0.0010(10) 0.0080(10) 0.0015(11)
C35 0.0123(11) 0.0176(13) 0.0232(12) -0.0023(10) 0.0037(9) 0.0011(9)
C36 0.0156(12) 0.0218(14) 0.0237(12) -0.0043(10) 0.0033(10) 0.0004(10)
C37 0.0179(12) 0.0278(15) 0.0347(15) -0.0095(12) 0.0043(11) 0.0068(11)
C38 0.0240(14) 0.0250(15) 0.0422(16) 0.0001(12) 0.0016(12) 0.0098(12)
C39 0.0242(13) 0.0276(15) 0.0323(14) 0.0046(12) 0.0012(11) 0.0080(12)
C40 0.0165(12) 0.0239(14) 0.0237(13) -0.0011(10) 0.0048(10) 0.0029(10)
C41 0.0170(11) 0.0155(12) 0.0167(11) -0.0007(9) 0.0046(9) 0.0023(10)
C42 0.0195(12) 0.0194(13) 0.0190(12) -0.0005(10) 0.0051(10) 0.0025(10)
C43 0.0232(13) 0.0229(14) 0.0243(13) -0.0053(11) -0.0009(11) -0.0024(11)
C44 0.0353(16) 0.0465(19) 0.0250(14) -0.0102(13) 0.0003(12) -0.0012(14)
C45 0.0158(11) 0.0129(12) 0.0167(11) 0.0003(9) 0.0040(9) 0.0039(9)
C46 0.0136(11) 0.0217(13) 0.0178(11) -0.0015(9) 0.0026(9) 0.0062(10)
C47 0.0239(13) 0.0208(14) 0.0256(13) -0.0015(10) 0.0093(11) 0.0045(11)
C48 0.0333(15) 0.0241(15) 0.0292(14) -0.0057(11) 0.0075(12) 0.0084(12)
C49 0.0255(13) 0.0364(16) 0.0208(13) -0.0060(11) 0.0087(11) 0.0091(12)
C50 0.0206(12) 0.0320(15) 0.0212(12) 0.0025(11) 0.0079(10) 0.0051(11)
C51 0.0182(12) 0.0186(13) 0.0219(12) -0.0022(10) 0.0035(10) 0.0028(10)
C52 0.0151(11) 0.0152(12) 0.0164(11) 0.0016(9) 0.0054(9) 0.0035(9)
C53 0.0181(12) 0.0215(13) 0.0131(11) 0.0023(9) 0.0065(9) 0.0067(10)
C54 0.0137(11) 0.0294(15) 0.0273(13) -0.0015(11) 0.0023(10) 0.0095(11)
C55 0.0179(12) 0.0336(16) 0.0313(14) -0.0012(12) 0.0071(11) 0.0075(11)

loop_
_atom_type_symbol
_atom_type_description
_atom_type_scat_dispersion_real
_atom_type_scat_dispersion_imag
_atom_type_scat_source
C C 0.0033 0.0016 'International Tables Vol C Tables 4.2.6.8 and 6.1.1.4'
H H 0.0000 0.0000 'International Tables Vol C Tables 4.2.6.8 and 6.1.1.4'
N N 0.0061 0.0033 'International Tables Vol C Tables 4.2.6.8 and 6.1.1.4'
O O 0.0106 0.0060 'International Tables Vol C Tables 4.2.6.8 and 6.1.1.4'
Br Br -0.2901 2.4595 'International Tables Vol C Tables 4.2.6.8 and 6.1.1.4'
Pd Pd -0.9988 1.0072 'International Tables Vol C Tables 4.2.6.8 and 6.1.1.4'

loop_
_geom_angle_atom_site_label_1
_geom_angle_atom_site_label_2
_geom_angle_atom_site_label_3
_geom_angle
C27 Pd1 C23 40.50(9)
C27 Pd1 N1 114.60(8)
C23 Pd1 N1 81.17(8)
C27 Pd1 C52 39.31(9)
C23 Pd1 C52 70.77(9)
N1 Pd1 C52 151.84(8)
C27 Pd1 Br1 137.03(6)
C23 Pd1 Br1 177.22(7)
N1 Pd1 Br1 101.59(5)
C52 Pd1 Br1 106.46(6)
C24 O2 C25 115.0(2)
C42 O4 C43 116.12(19)
C53 O6 C54 116.50(19)
C1 N1 C16 120.27(19)
C1 N1 Pd1 118.73(16)
C16 N1 Pd1 108.78(15)
C1 N2 C2 120.96(19)
C1 N2 H2 119.5
C2 N2 H2 119.5
C1 N3 C9 126.4(2)
C1 N3 H3 116.8
C9 N3 H3 116.8
N1 C1 N3 123.0(2)
N1 C1 N2 118.6(2)
N3 C1 N2 118.4(2)
C3 C2 C7 121.8(2)
C3 C2 N2 119.2(2)
C7 C2 N2 118.8(2)
C2 C3 C4 119.5(3)
C2 C3 H3A 120.2
C4 C3 H3A 120.2
C5 C4 C3 119.6(3)
C5 C4 H4 120.2
C3 C4 H4 120.2
C4 C5 C6 121.1(3)
C4 C5 H5 119.5
C6 C5 H5 119.5
C5 C6 C7 120.5(3)
C5 C6 H6 119.7
C7 C6 H6 119.7
C2 C7 C6 117.4(3)
C2 C7 C8 121.0(2)
C6 C7 C8 121.5(3)
C7 C8 H8A 109.5
C7 C8 H8B 109.5
H8A C8 H8B 109.5
C7 C8 H8C 109.5
H8A C8 H8C 109.5
H8B C8 H8C 109.5
C10 C9 C14 121.0(2)
C10 C9 N3 120.0(2)
C14 C9 N3 119.0(2)
C11 C10 C9 120.2(2)
C11 C10 H10 119.9
C9 C10 H10 119.9
C12 C11 C10 119.9(3)
C12 C11 H11 120.1
C10 C11 H11 120.1
C11 C12 C13 119.8(3)
C11 C12 H12 120.1
C13 C12 H12 120.1
C12 C13 C14 121.6(2)
C12 C13 H13 119.2
C14 C13 H13 119.2
C13 C14 C9 117.5(2)
C13 C14 C15 120.4(2)
C9 C14 C15 122.1(2)
C14 C15 H15A 109.5
C14 C15 H15B 109.5
H15A C15 H15B 109.5
C14 C15 H15C 109.5
H15A C15 H15C 109.5
H15B C15 H15C 109.5
C21 C16 C17 120.7(2)
C21 C16 N1 122.9(2)
C17 C16 N1 116.2(2)
C18 C17 C16 119.8(2)
C18 C17 C23 122.7(2)
C16 C17 C23 117.5(2)
C19 C18 C17 119.5(3)
C19 C18 H18 120.3
C17 C18 H18 120.3
C20 C19 C18 119.8(2)
C20 C19 H19 120.1
C18 C19 H19 120.1
C19 C20 C21 122.2(2)
C19 C20 H20 118.9
C21 C20 H20 118.9
C20 C21 C16 117.5(2)
C20 C21 C22 120.7(2)
C16 C21 C22 121.7(2)
C21 C22 H22A 109.5
C21 C22 H22B 109.5
H22A C22 H22B 109.5
C21 C22 H22C 109.5
H22A C22 H22C 109.5
H22B C22 H22C 109.5
C27 C23 C17 124.2(2)
C27 C23 C24 117.7(2)
C17 C23 C24 113.78(19)
C27 C23 Pd1 68.51(12)
C17 C23 Pd1 106.62(15)
C24 C23 Pd1 115.83(15)
O1 C24 O2 124.5(2)
O1 C24 C23 123.9(2)
O2 C24 C23 111.4(2)
O2 C25 C26 111.5(2)
O2 C25 H25A 109.3
C26 C25 H25A 109.3
O2 C25 H25B 109.3
C26 C25 H25B 109.3
H25A C25 H25B 108.0
C25 C26 H26A 109.5
C25 C26 H26B 109.5
H26A C26 H26B 109.5
C25 C26 H26C 109.5
H26A C26 H26C 109.5
H26B C26 H26C 109.5
C52 C27 C23 119.4(2)
C52 C27 C28 109.70(19)
C23 C27 C28 130.4(2)
C52 C27 Pd1 75.08(13)
C23 C27 Pd1 70.98(13)
C28 C27 Pd1 118.23(15)
C35 C28 C29 115.72(19)
C35 C28 C41 110.35(19)
C29 C28 C41 110.30(19)
C35 C28 C27 110.75(19)
C29 C28 C27 108.22(18)
C41 C28 C27 100.41(18)
C34 C29 C30 117.7(2)
C34 C29 C28 122.3(2)
C30 C29 C28 119.9(2)
C31 C30 C29 121.4(2)
C31 C30 H30 119.3
C29 C30 H30 119.3
C32 C31 C30 120.2(3)
C32 C31 H31 119.9
C30 C31 H31 119.9
C31 C32 C33 119.2(2)
C31 C32 H32 120.4
C33 C32 H32 120.4
C34 C33 C32 120.7(2)
C34 C33 H33 119.6
C32 C33 H33 119.6
C33 C34 C29 120.7(3)
C33 C34 H34 119.6
C29 C34 H34 119.6
C36 C35 C40 118.2(2)
C36 C35 C28 122.6(2)
C40 C35 C28 119.1(2)
C37 C36 C35 120.4(2)
C37 C36 H36 119.8
C35 C36 H36 119.8
C38 C37 C36 120.6(3)
C38 C37 H37 119.7
C36 C37 H37 119.7
C37 C38 C39 119.8(3)
C37 C38 H38 120.1
C39 C38 H38 120.1
C38 C39 C40 119.9(3)
C38 C39 H39 120.0
C40 C39 H39 120.0
C39 C40 C35 121.1(2)
C39 C40 H40 119.5
C35 C40 H40 119.5
C45 C41 C42 127.7(2)
C45 C41 C28 112.67(19)
C42 C41 C28 119.5(2)
O3 C42 O4 123.2(2)
O3 C42 C41 123.5(2)
O4 C42 C41 113.3(2)
O4 C43 C44 107.1(2)
O4 C43 H43A 110.3
C44 C43 H43A 110.3
O4 C43 H43B 110.3
C44 C43 H43B 110.3
H43A C43 H43B 108.6
C43 C44 H44A 109.5
C43 C44 H44B 109.5
H44A C44 H44B 109.5
C43 C44 H44C 109.5
H44A C44 H44C 109.5
H44B C44 H44C 109.5
C41 C45 C46 130.7(2)
C41 C45 C52 109.3(2)
C46 C45 C52 120.0(2)
C51 C46 C47 119.3(2)
C51 C46 C45 119.2(2)
C47 C46 C45 121.4(2)
C48 C47 C46 119.7(2)
C48 C47 H47 120.1
C46 C47 H47 120.1
C49 C48 C47 120.5(3)
C49 C48 H48 119.7
C47 C48 H48 119.7
C48 C49 C50 120.0(2)
C48 C49 H49 120.0
C50 C49 H49 120.0
C51 C50 C49 119.7(2)
C51 C50 H50 120.2
C49 C50 H50 120.2
C50 C51 C46 120.8(2)
C50 C51 H51 119.6
C46 C51 H51 119.6
C27 C52 C45 107.83(19)
C27 C52 C53 126.8(2)
C45 C52 C53 120.4(2)
C27 C52 Pd1 65.61(13)
C45 C52 Pd1 121.58(16)
C53 C52 Pd1 102.82(15)
O5 C53 O6 125.2(2)
O5 C53 C52 124.8(2)
O6 C53 C52 109.94(19)
O6 C54 C55 111.0(2)
O6 C54 H54A 109.4
C55 C54 H54A 109.4
O6 C54 H54B 109.4
C55 C54 H54B 109.4
H54A C54 H54B 108.0
C54 C55 H55A 109.5
C54 C55 H55B 109.5
H55A C55 H55B 109.5
C54 C55 H55C 109.5
H55A C55 H55C 109.5
H55B C55 H55C 109.5

loop_
_geom_bond_atom_site_label_1
_geom_bond_atom_site_label_2
_geom_bond_distance
Pd1 C27 2.062(2)
Pd1 C23 2.095(2)
Pd1 N1 2.108(2)
Pd1 C52 2.188(2)
Pd1 Br1 2.4806(3)
O1 C24 1.199(3)
O2 C24 1.345(3)
O2 C25 1.462(3)
O3 C42 1.203(3)
O4 C42 1.332(3)
O4 C43 1.454(3)
O5 C53 1.205(3)
O6 C53 1.332(3)
O6 C54 1.462(3)
N1 C1 1.313(3)
N1 C16 1.436(3)
N2 C1 1.362(3)
N2 C2 1.444(3)
N2 H2 0.8800
N3 C1 1.359(3)
N3 C9 1.428(3)
N3 H3 0.8800
C2 C3 1.388(4)
C2 C7 1.390(4)
C3 C4 1.388(4)
C3 H3A 0.9500
C4 C5 1.371(5)
C4 H4 0.9500
C5 C6 1.385(5)
C5 H5 0.9500
C6 C7 1.405(4)
C6 H6 0.9500
C7 C8 1.482(4)
C8 H8A 0.9800
C8 H8B 0.9800
C8 H8C 0.9800
C9 C10 1.384(4)
C9 C14 1.396(3)
C10 C11 1.381(4)
C10 H10 0.9500
C11 C12 1.380(4)
C11 H11 0.9500
C12 C13 1.379(4)
C12 H12 0.9500
C13 C14 1.396(4)
C13 H13 0.9500
C14 C15 1.496(4)
C15 H15A 0.9800
C15 H15B 0.9800
C15 H15C 0.9800
C16 C21 1.394(3)
C16 C17 1.408(3)
C17 C18 1.396(3)
C17 C23 1.499(3)
C18 C19 1.390(4)
C18 H18 0.9500
C19 C20 1.381(4)
C19 H19 0.9500
C20 C21 1.400(4)
C20 H20 0.9500
C21 C22 1.500(4)
C22 H22A 0.9800
C22 H22B 0.9800
C22 H22C 0.9800
C23 C27 1.439(3)
C23 C24 1.509(3)
C25 C26 1.500(4)
C25 H25A 0.9900
C25 H25B 0.9900
C26 H26A 0.9800
C26 H26B 0.9800
C26 H26C 0.9800
C27 C52 1.434(3)
C27 C28 1.551(3)
C28 C35 1.540(3)
C28 C29 1.545(3)
C28 C41 1.541(3)
C29 C34 1.398(3)
C29 C30 1.393(4)
C30 C31 1.384(4)
C30 H30 0.9500
C31 C32 1.383(4)
C31 H31 0.9500
C32 C33 1.383(4)
C32 H32 0.9500
C33 C34 1.384(4)
C33 H33 0.9500
C34 H34 0.9500
C35 C36 1.390(3)
C35 C40 1.400(3)
C36 C37 1.388(4)
C36 H36 0.9500
C37 C38 1.380(4)
C37 H37 0.9500
C38 C39 1.379(4)
C38 H38 0.9500
C39 C40 1.384(4)
C39 H39 0.9500
C40 H40 0.9500
C41 C45 1.356(3)
C41 C42 1.482(3)
C43 C44 1.500(4)
C43 H43A 0.9900
C43 H43B 0.9900
C44 H44A 0.9800
C44 H44B 0.9800
C44 H44C 0.9800
C45 C46 1.478(3)
C45 C52 1.486(3)
C46 C51 1.390(3)
C46 C47 1.390(3)
C47 C48 1.393(4)
C47 H47 0.9500
C48 C49 1.379(4)
C48 H48 0.9500
C49 C50 1.388(4)
C49 H49 0.9500
C50 C51 1.385(3)
C50 H50 0.9500
C51 H51 0.9500
C52 C53 1.515(3)
C54 C55 1.504(4)
C54 H54A 0.9900
C54 H54B 0.9900
C55 H55A 0.9800
C55 H55B 0.9800
C55 H55C 0.9800

loop_
_geom_torsion_atom_site_label_1
_geom_torsion_atom_site_label_2
_geom_torsion_atom_site_label_3
_geom_torsion_atom_site_label_4
_geom_torsion
C27 Pd1 N1 C1 138.93(17)
C23 Pd1 N1 C1 115.50(18)
C52 Pd1 N1 C1 120.3(2)
Br1 Pd1 N1 C1 -64.80(17)
C27 Pd1 N1 C16 -3.58(17)
C23 Pd1 N1 C16 -27.02(14)
C52 Pd1 N1 C16 -22.2(2)
Br1 Pd1 N1 C16 152.68(13)
C16 N1 C1 N3 10.3(4)
Pd1 N1 C1 N3 -127.9(2)
C16 N1 C1 N2 -170.3(2)
Pd1 N1 C1 N2 51.5(3)
C9 N3 C1 N1 -158.6(2)
C9 N3 C1 N2 22.0(4)
C2 N2 C1 N1 -135.0(2)
C2 N2 C1 N3 44.4(3)
C1 N2 C2 C3 38.8(3)
C1 N2 C2 C7 -145.9(2)
C7 C2 C3 C4 3.3(4)
N2 C2 C3 C4 178.4(2)
C2 C3 C4 C5 -0.9(4)
C3 C4 C5 C6 -1.0(4)
C4 C5 C6 C7 0.6(4)
C3 C2 C7 C6 -3.7(4)
N2 C2 C7 C6 -178.8(2)
C3 C2 C7 C8 174.1(3)
N2 C2 C7 C8 -1.0(4)
C5 C6 C7 C2 1.7(4)
C5 C6 C7 C8 -176.1(3)
C1 N3 C9 C10 47.8(3)
C1 N3 C9 C14 -134.5(2)
C14 C9 C10 C11 -0.7(4)
N3 C9 C10 C11 176.9(2)
C9 C10 C11 C12 -1.1(4)
C10 C11 C12 C13 1.4(4)
C11 C12 C13 C14 0.1(4)
C12 C13 C14 C9 -1.8(4)
C12 C13 C14 C15 177.1(2)
C10 C9 C14 C13 2.1(4)
N3 C9 C14 C13 -175.6(2)
C10 C9 C14 C15 -176.7(2)
N3 C9 C14 C15 5.6(3)
C1 N1 C16 C21 66.1(3)
Pd1 N1 C16 C21 -152.10(18)
C1 N1 C16 C17 -118.7(2)
Pd1 N1 C16 C17 23.1(2)
C21 C16 C17 C18 -8.3(3)
N1 C16 C17 C18 176.3(2)
C21 C16 C17 C23 173.9(2)
N1 C16 C17 C23 -1.4(3)
C16 C17 C18 C19 4.5(3)
C23 C17 C18 C19 -177.9(2)
C17 C18 C19 C20 1.5(4)
C18 C19 C20 C21 -3.9(4)
C19 C20 C21 C16 0.2(3)
C19 C20 C21 C22 179.3(2)
C17 C16 C21 C20 5.9(3)
N1 C16 C21 C20 -179.1(2)
C17 C16 C21 C22 -173.2(2)
N1 C16 C21 C22 1.9(3)
C18 C17 C23 C27 86.4(3)
C16 C17 C23 C27 -95.9(3)
C18 C17 C23 C24 -69.7(3)
C16 C17 C23 C24 108.0(2)
C18 C17 C23 Pd1 161.40(18)
C16 C17 C23 Pd1 -20.9(2)
N1 Pd1 C23 C27 146.16(14)
C52 Pd1 C23 C27 -31.42(13)
Br1 Pd1 C23 C27 -27.8(13)
C27 Pd1 C23 C17 -120.9(2)
N1 Pd1 C23 C17 25.26(14)
C52 Pd1 C23 C17 -152.32(16)
Br1 Pd1 C23 C17 -148.7(12)
C27 Pd1 C23 C24 111.4(2)
N1 Pd1 C23 C24 -102.48(18)
C52 Pd1 C23 C24 79.93(18)
Br1 Pd1 C23 C24 83.6(13)
C25 O2 C24 O1 -2.6(3)
C25 O2 C24 C23 172.16(19)
C27 C23 C24 O1 -28.9(3)
C17 C23 C24 O1 128.9(2)
Pd1 C23 C24 O1 -107.0(2)
C27 C23 C24 O2 156.3(2)
C17 C23 C24 O2 -45.9(3)
Pd1 C23 C24 O2 78.2(2)
C24 O2 C25 C26 84.1(3)
C17 C23 C27 C52 155.5(2)
C24 C23 C27 C52 -49.3(3)
Pd1 C23 C27 C52 59.54(19)
C17 C23 C27 C28 -15.4(4)
C24 C23 C27 C28 139.9(2)
Pd1 C23 C27 C28 -111.3(2)
C17 C23 C27 Pd1 96.0(2)
C24 C23 C27 Pd1 -108.80(19)
C23 Pd1 C27 C52 -129.02(19)
N1 Pd1 C27 C52 -166.26(12)
Br1 Pd1 C27 C52 49.09(16)
N1 Pd1 C27 C23 -37.24(15)
C52 Pd1 C27 C23 129.02(19)
Br1 Pd1 C27 C23 178.10(10)
C23 Pd1 C27 C28 126.3(2)
N1 Pd1 C27 C28 89.09(18)
C52 Pd1 C27 C28 -104.7(2)
Br1 Pd1 C27 C28 -55.6(2)
C52 C27 C28 C35 -114.0(2)
C23 C27 C28 C35 57.6(3)
Pd1 C27 C28 C35 -30.8(2)
C52 C27 C28 C29 118.2(2)
C23 C27 C28 C29 -70.3(3)
Pd1 C27 C28 C29 -158.61(15)
C52 C27 C28 C41 2.6(2)
C23 C27 C28 C41 174.2(2)
Pd1 C27 C28 C41 85.8(2)
C35 C28 C29 C34 31.9(3)
C41 C28 C29 C34 -94.2(3)
C27 C28 C29 C34 156.8(2)
C35 C28 C29 C30 -152.8(2)
C41 C28 C29 C30 81.1(3)
C27 C28 C29 C30 -27.8(3)
C34 C29 C30 C31 -0.3(4)
C28 C29 C30 C31 -175.9(2)
C29 C30 C31 C32 -0.5(4)
C30 C31 C32 C33 0.4(4)
C31 C32 C33 C34 0.7(4)
C32 C33 C34 C29 -1.5(4)
C30 C29 C34 C33 1.3(4)
C28 C29 C34 C33 176.8(2)
C29 C28 C35 C36 30.8(3)
C41 C28 C35 C36 156.9(2)
C27 C28 C35 C36 -92.8(3)
C29 C28 C35 C40 -153.2(2)
C41 C28 C35 C40 -27.1(3)
C27 C28 C35 C40 83.2(3)
C40 C35 C36 C37 -1.2(3)
C28 C35 C36 C37 174.8(2)
C35 C36 C37 C38 0.2(4)
C36 C37 C38 C39 0.8(4)
C37 C38 C39 C40 -0.8(4)
C38 C39 C40 C35 -0.2(4)
C36 C35 C40 C39 1.2(3)
C28 C35 C40 C39 -175.0(2)
C35 C28 C41 C45 114.6(2)
C29 C28 C41 C45 -116.3(2)
C27 C28 C41 C45 -2.3(3)
C35 C28 C41 C42 -61.8(3)
C29 C28 C41 C42 67.3(3)
C27 C28 C41 C42 -178.7(2)
C43 O4 C42 O3 -7.5(4)
C43 O4 C42 C41 173.0(2)
C45 C41 C42 O3 164.9(3)
C28 C41 C42 O3 -19.2(4)
C45 C41 C42 O4 -15.6(4)
C28 C41 C42 O4 160.3(2)
C42 O4 C43 C44 176.1(2)
C42 C41 C45 C46 -1.8(4)
C28 C41 C45 C46 -177.9(2)
C42 C41 C45 C52 177.2(2)
C28 C41 C45 C52 1.1(3)
C41 C45 C46 C51 128.4(3)
C52 C45 C46 C51 -50.5(3)
C41 C45 C46 C47 -54.3(4)
C52 C45 C46 C47 126.8(2)
C51 C46 C47 C48 0.0(4)
C45 C46 C47 C48 -177.3(2)
C46 C47 C48 C49 0.3(4)
C47 C48 C49 C50 -0.7(4)
C48 C49 C50 C51 0.7(4)
C49 C50 C51 C46 -0.4(4)
C47 C46 C51 C50 0.0(3)
C45 C46 C51 C50 177.4(2)
C23 C27 C52 C45 -174.8(2)
C28 C27 C52 C45 -2.1(3)
Pd1 C27 C52 C45 -117.27(17)
C23 C27 C52 C53 30.5(3)
C28 C27 C52 C53 -156.9(2)
Pd1 C27 C52 C53 88.0(2)
C23 C27 C52 Pd1 -57.49(19)
C28 C27 C52 Pd1 115.13(17)
C41 C45 C52 C27 0.7(3)
C46 C45 C52 C27 179.8(2)
C41 C45 C52 C53 157.4(2)
C46 C45 C52 C53 -23.5(3)
C41 C45 C52 Pd1 -71.2(2)
C46 C45 C52 Pd1 108.0(2)
C23 Pd1 C52 C27 32.31(13)
N1 Pd1 C52 C27 27.2(2)
Br1 Pd1 C52 C27 -147.51(11)
C27 Pd1 C52 C45 96.7(2)
C23 Pd1 C52 C45 128.97(19)
N1 Pd1 C52 C45 123.90(19)
Br1 Pd1 C52 C45 -50.85(18)
C27 Pd1 C52 C53 -124.9(2)
C23 Pd1 C52 C53 -92.58(15)
N1 Pd1 C52 C53 -97.7(2)
Br1 Pd1 C52 C53 87.60(13)
C54 O6 C53 O5 -5.1(3)
C54 O6 C53 C52 174.40(18)
C27 C52 C53 O5 -70.0(3)
C45 C52 C53 O5 138.0(2)
Pd1 C52 C53 O5 -1.0(3)
C27 C52 C53 O6 110.5(3)
C45 C52 C53 O6 -41.4(3)
Pd1 C52 C53 O6 179.48(14)
C53 O6 C54 C55 -81.9(3)
